data_2020463
loop_
_publ_author_name
'Plater, M. John'
'Harrison, William T. A.'

_publ_section_title
;
 A purple odyssey: synthesis and structure of
 3-amino-4-hydroxy-6-oxocyclohexa-2,4-dien-1-iminium chloride monohydrate
;
_journal_coeditor_code SJ5497
_journal_issue 5
_journal_name_full 'Acta Crystallographica Section E'
_journal_page_first 604
_journal_page_last 607
_journal_paper_doi 10.1107/S2056989016005107
_journal_volume 72
_journal_year 2016
_chemical_formula_iupac 'C6 H7 N2 O2, Cl, H2 O'
_chemical_formula_moiety 'C6 H7 N2 O2, Cl, H2 O'
_chemical_formula_sum 'C6 H9 Cl N2 O3'
_chemical_formula_weight 192.60
_chemical_name_systematic
;
3-Amino-4-hydroxy-6-oxocyclohexa-2,4-dien-1-iminium chloride monohydrate
;
_space_group_crystal_system monoclinic
_space_group_IT_number 14
_space_group_name_Hall '-P 2ybc'
_space_group_name_H-M_alt 'P 1 21/c 1'
_symmetry_space_group_name_Hall '-P 2ybc'
_symmetry_space_group_name_H-M 'P 1 21/c 1'
_atom_sites_solution_hydrogens difmap
_atom_sites_solution_primary direct
_audit_creation_method SHELXL-2014/7
_cell_angle_alpha 90
_cell_angle_beta 93.4570(10)
_cell_angle_gamma 90
_cell_formula_units_Z 4
_cell_length_a 6.3070(7)
_cell_length_b 14.9614(18)
_cell_length_c 8.9198(11)
_cell_measurement_reflns_used 1747
_cell_measurement_temperature 100(2)
_cell_measurement_theta_max 27.52
_cell_measurement_theta_min 3.21
_cell_volume 840.15(17)
_computing_cell_refinement
;
CrysAlisPro (Rigaku, 2015)
;
_computing_data_collection
;
CrysAlisPro (Rigaku, 2015)
;
_computing_data_reduction
;
CrysAlisPro (Rigaku, 2015)
;
_computing_molecular_graphics
;
ORTEP-3 (Farrugia, 2012)
;
_computing_publication_material
;
publCIF (Westrip, 2010)
;
_computing_structure_refinement
;
SHELXL-97 (Sheldrick, 2008)
;
_computing_structure_solution
;
SHELXS-97 (Sheldrick, 2008)
;
_diffrn_ambient_temperature 100(2)
_diffrn_measured_fraction_theta_full 1.000
_diffrn_measured_fraction_theta_max 0.998
_diffrn_measurement_device_type 'Rigaku Mercury CCD'
_diffrn_measurement_method \w
_diffrn_radiation_type MoK\a
_diffrn_radiation_wavelength 0.71073
_diffrn_reflns_limit_h_max 8
_diffrn_reflns_limit_h_min -8
_diffrn_reflns_limit_k_max 19
_diffrn_reflns_limit_k_min -19
_diffrn_reflns_limit_l_max 11
_diffrn_reflns_limit_l_min -7
_diffrn_reflns_number 3102
_diffrn_reflns_theta_full 25.242
_diffrn_reflns_theta_max 27.561
_diffrn_reflns_theta_min 2.662
_exptl_absorpt_coefficient_mu 0.423
_exptl_absorpt_correction_type none
_exptl_crystal_colour purple
_exptl_crystal_density_diffrn 1.523
_exptl_crystal_description rod
_exptl_crystal_F_000 400
_exptl_crystal_size_max 0.110
_exptl_crystal_size_mid 0.040
_exptl_crystal_size_min 0.030
_refine_diff_density_max 0.565
_refine_diff_density_min -0.395
_refine_ls_extinction_method none
_refine_ls_goodness_of_fit_ref 1.222
_refine_ls_hydrogen_treatment mixed
_refine_ls_matrix_type full
_refine_ls_number_parameters 131
_refine_ls_number_reflns 3102
_refine_ls_number_restraints 0
_refine_ls_restrained_S_all 1.222
_refine_ls_R_factor_all 0.0820
_refine_ls_R_factor_gt 0.0721
_refine_ls_shift/su_max 0.000
_refine_ls_shift/su_mean 0.000
_refine_ls_structure_factor_coef Fsqd
_refine_ls_weighting_details 'w=1/[\s^2^(Fo^2^)+(0.0472P)^2^+1.7994P] where P=(Fo^2^+2Fc^2^)/3'
_refine_ls_weighting_scheme calc
_refine_ls_wR_factor_gt 0.1546
_refine_ls_wR_factor_ref 0.1586
_reflns_number_gt 2789
_reflns_number_total 3102
_reflns_threshold_expression 'I > 2\s(I)'
_cod_data_source_file sj5497sup1.cif
_cod_data_source_block I
_cod_depositor_comments 'Adding full bibliography for 2020463.cif.'
_cod_database_code 2020463
_cod_database_fobs_code 2020463
_shelx_space_group_comment
;
The symmetry employed for this shelxl refinement is uniquely defined
by the following loop, which should always be used as a source of
symmetry information in preference to the above space-group names.
They are only intended as comments.
;
_shelx_estimated_absorpt_t_min 0.955
_shelx_estimated_absorpt_t_max 0.987

loop_
_space_group_symop_operation_xyz
'x, y, z'
'-x, y+1/2, -z+1/2'
'-x, -y, -z'
'x, -y-1/2, z-1/2'

loop_
_atom_site_type_symbol
_atom_site_label
_atom_site_fract_x
_atom_site_fract_y
_atom_site_fract_z
_atom_site_U_iso_or_equiv
_atom_site_adp_type
_atom_site_calc_flag
_atom_site_occupancy
C C1 0.2403(6) 0.3972(2) 0.3386(4) 0.0152(7) Uani d 1
H H1 0.2413 0.3419 0.2865 0.018 Uiso calc 1
C C2 0.2473(6) 0.3979(2) 0.4998(4) 0.0132(7) Uani d 1
C C3 0.2536(6) 0.4888(2) 0.5792(4) 0.0120(7) Uani d 1
C C4 0.2459(6) 0.5671(2) 0.4970(4) 0.0155(7) Uani d 1
H H4 0.2493 0.6233 0.5468 0.019 Uiso calc 1
C C5 0.2332(6) 0.5632(2) 0.3392(4) 0.0133(7) Uani d 1
C C6 0.2324(6) 0.4747(2) 0.2601(4) 0.0133(7) Uani d 1
N N1 0.2648(6) 0.4838(2) 0.7271(3) 0.0165(7) Uani d 1
H H1n 0.265(7) 0.527(3) 0.779(5) 0.020 Uiso d 1
H H2n 0.270(7) 0.436(3) 0.770(5) 0.020 Uiso d 1
N N2 0.2212(6) 0.6344(2) 0.2543(4) 0.0162(7) Uani d 1
H H3n 0.227(7) 0.690(3) 0.300(5) 0.019 Uiso d 1
H H4n 0.216(7) 0.629(3) 0.161(5) 0.019 Uiso d 1
O O1 0.2459(4) 0.33037(17) 0.5778(3) 0.0184(6) Uani d 1
O O2 0.2219(5) 0.48297(18) 0.1125(3) 0.0201(6) Uani d 1
H H1o 0.230(7) 0.430(3) 0.063(5) 0.024 Uiso d 1
Cl Cl1 0.22638(16) 0.67344(6) 0.89828(10) 0.0208(3) Uani d 1
O O3 0.3077(5) 0.34226(17) -0.0329(3) 0.0223(6) Uani d 1
H H1w 0.247(8) 0.294(3) -0.001(5) 0.027 Uiso d 1
H H2w 0.458(8) 0.334(3) 0.008(6) 0.027 Uiso d 1

loop_
_atom_site_aniso_label
_atom_site_aniso_U_11
_atom_site_aniso_U_22
_atom_site_aniso_U_33
_atom_site_aniso_U_12
_atom_site_aniso_U_13
_atom_site_aniso_U_23
C1 0.019(2) 0.0121(15) 0.0149(17) 0.0016(14) 0.0001(14) -0.0023(13)
C2 0.0134(18) 0.0119(15) 0.0146(17) -0.0007(14) 0.0013(14) -0.0015(13)
C3 0.0101(17) 0.0119(15) 0.0137(16) 0.0012(13) -0.0030(13) -0.0036(12)
C4 0.0170(19) 0.0134(16) 0.0161(17) -0.0001(15) 0.0001(14) -0.0038(13)
C5 0.0118(18) 0.0113(15) 0.0168(17) -0.0006(14) 0.0005(14) 0.0021(13)
C6 0.0105(18) 0.0179(16) 0.0112(16) 0.0006(14) -0.0014(13) -0.0031(13)
N1 0.0243(19) 0.0150(14) 0.0101(15) 0.0015(14) -0.0005(13) -0.0001(12)
N2 0.0246(19) 0.0122(13) 0.0120(15) -0.0015(13) 0.0038(13) -0.0003(12)
O1 0.0271(15) 0.0137(11) 0.0143(12) 0.0001(12) 0.0017(11) 0.0015(10)
O2 0.0335(18) 0.0165(13) 0.0103(12) 0.0016(12) 0.0008(11) -0.0001(10)
Cl1 0.0343(5) 0.0136(4) 0.0144(4) -0.0010(4) -0.0010(4) 0.0012(3)
O3 0.0368(18) 0.0133(13) 0.0170(14) -0.0015(12) 0.0034(12) 0.0015(10)

loop_
_atom_type_symbol
_atom_type_description
_atom_type_scat_dispersion_real
_atom_type_scat_dispersion_imag
_atom_type_scat_source
C C 0.0033 0.0016 'International Tables Vol C Tables 4.2.6.8 and 6.1.1.4'
H H 0.0000 0.0000 'International Tables Vol C Tables 4.2.6.8 and 6.1.1.4'
N N 0.0061 0.0033 'International Tables Vol C Tables 4.2.6.8 and 6.1.1.4'
O O 0.0106 0.0060 'International Tables Vol C Tables 4.2.6.8 and 6.1.1.4'
Cl Cl 0.1484 0.1585 'International Tables Vol C Tables 4.2.6.8 and 6.1.1.4'

loop_
_geom_angle_atom_site_label_1
_geom_angle_atom_site_label_2
_geom_angle_atom_site_label_3
_geom_angle
C6 C1 C2 120.6(3)
C6 C1 H1 119.7
C2 C1 H1 119.7
O1 C2 C1 124.1(3)
O1 C2 C3 118.0(3)
C1 C2 C3 117.9(3)
N1 C3 C4 125.2(3)
N1 C3 C2 114.2(3)
C4 C3 C2 120.6(3)
C3 C4 C5 119.6(3)
C3 C4 H4 120.2
C5 C4 H4 120.2
N2 C5 C4 123.0(3)
N2 C5 C6 116.6(3)
C4 C5 C6 120.4(3)
O2 C6 C1 126.4(3)
O2 C6 C5 112.6(3)
C1 C6 C5 120.9(3)
C3 N1 H1n 122(3)
C3 N1 H2n 121(3)
H1n N1 H2n 117(4)
C5 N2 H3n 119(3)
C5 N2 H4n 120(3)
H3n N2 H4n 121(4)
C6 O2 H1o 114(3)
H1w O3 H2w 102(4)

loop_
_geom_bond_atom_site_label_1
_geom_bond_atom_site_label_2
_geom_bond_distance
C1 C6 1.354(5)
C1 C2 1.436(5)
C1 H1 0.9500
C2 O1 1.227(4)
C2 C3 1.532(4)
C3 N1 1.320(4)
C3 C4 1.381(5)
C4 C5 1.406(5)
C4 H4 0.9500
C5 N2 1.306(4)
C5 C6 1.500(5)
C6 O2 1.320(4)
N1 H1n 0.80(5)
N1 H2n 0.81(5)
N2 H3n 0.93(4)
N2 H4n 0.83(5)
O2 H1o 0.92(5)
O3 H1w 0.88(5)
O3 H2w 1.00(5)

loop_
_geom_hbond_atom_site_label_D
_geom_hbond_atom_site_label_H
_geom_hbond_atom_site_label_A
_geom_hbond_site_symmetry_A
_geom_hbond_distance_DH
_geom_hbond_distance_HA
_geom_hbond_distance_DA
_geom_hbond_angle_DHA
N1 H2n O1 . 0.81(5) 2.33(5) 2.653(4) 105(4)
N2 H4n O2 . 0.84(4) 2.23(5) 2.595(4) 107(4)
N1 H1n Cl1 . 0.80(5) 2.45(5) 3.238(3) 169(4)
N1 H2n O3 1_556 0.81(5) 2.25(5) 3.011(4) 156(4)
N2 H3n Cl1 4_575 0.93(4) 2.22(4) 3.149(3) 177(4)
N2 H4n Cl1 1_554 0.83(5) 2.44(5) 3.231(3) 158(4)
O2 H1o O3 . 0.92(5) 1.65(5) 2.548(4) 165(4)
O3 H1w O1 4_565 0.88(5) 1.98(5) 2.801(4) 154(4)
O3 H2w Cl1 3_666 1.00(5) 2.11(5) 3.116(3) 176(4)

loop_
_geom_torsion_atom_site_label_1
_geom_torsion_atom_site_label_2
_geom_torsion_atom_site_label_3
_geom_torsion_atom_site_label_4
_geom_torsion
C6 C1 C2 O1 176.9(4)
C6 C1 C2 C3 -2.2(5)
O1 C2 C3 N1 2.4(5)
C1 C2 C3 N1 -178.5(3)
O1 C2 C3 C4 -177.1(4)
C1 C2 C3 C4 2.0(5)
N1 C3 C4 C5 -179.7(4)
C2 C3 C4 C5 -0.3(5)
C3 C4 C5 N2 178.6(4)
C3 C4 C5 C6 -1.3(6)
C2 C1 C6 O2 -178.8(4)
C2 C1 C6 C5 0.7(6)
N2 C5 C6 O2 0.8(5)
C4 C5 C6 O2 -179.3(3)
N2 C5 C6 C1 -178.8(4)
C4 C5 C6 C1 1.1(6)
